data_4001940
loop_
_publ_author_name
'Aimi, Akihisa'
'Mori, Daisuke'
'Hiraki, Ko-ichi'
'Takahashi, Toshihiro'
'Shan, Yue Jin'
'Shirako, Yuichi'
'Zhou, Jianshi'
'Inaguma, Yoshiyuki'

_publ_section_title
;
 High-Pressure Synthesis ofA-Site Ordered Double Perovskite CaMnTi2O6and
 Ferroelectricity Driven by Coupling ofA-Site Ordering and the
 Second-Order Jahn--Teller Effect
;
_journal_issue 8
_journal_name_full 'Chemistry of Materials'
_journal_page_first 2601
_journal_paper_doi 10.1021/cm500016z
_journal_volume 26
_journal_year 2014
_chemical_absolute_configuration ad
_chemical_formula_sum 'Ca Mn O6 Ti2'
_chemical_formula_weight 286.82
_chemical_name_systematic
;
 ?
;
_space_group_IT_number 105
_symmetry_space_group_name_Hall 'P 4c -2'
_symmetry_space_group_name_H-M 'P 42 m c'
_atom_sites_solution_hydrogens none
_atom_sites_solution_primary direct
_atom_sites_solution_secondary difmap
_audit_creation_date 2013-10-03T17:01:32-00:00
_audit_creation_method 'WinGX routine CIF_UPDATE'
_cell_angle_alpha 90
_cell_angle_beta 90
_cell_angle_gamma 90
_cell_formula_units_Z 4
_cell_length_a 7.5376(7)
_cell_length_b 7.5376(7)
_cell_length_c 7.6002(12)
_cell_measurement_temperature 293(2)
_cell_volume 431.81(9)
_computing_structure_refinement 'SHELXL-97 (Sheldrick, 2008)'
_diffrn_ambient_temperature 293(2)
_diffrn_measured_fraction_theta_full 0.979
_diffrn_measured_fraction_theta_max 0.979
_diffrn_radiation_monochromator graphite
_diffrn_radiation_type MoK\a
_diffrn_radiation_wavelength 0.71073
_diffrn_reflns_av_R_equivalents 0.0203
_diffrn_reflns_av_unetI/netI 0.0112
_diffrn_reflns_limit_h_max 10
_diffrn_reflns_limit_h_min -9
_diffrn_reflns_limit_k_max 9
_diffrn_reflns_limit_k_min -9
_diffrn_reflns_limit_l_max 10
_diffrn_reflns_limit_l_min -9
_diffrn_reflns_number 4688
_diffrn_reflns_theta_full 28.42
_diffrn_reflns_theta_max 28.42
_diffrn_reflns_theta_min 2.7
_exptl_absorpt_coefficient_mu 7.619
_exptl_absorpt_correction_T_max 0.7457
_exptl_absorpt_correction_T_min 0.5918
_exptl_absorpt_correction_type multi-scan
_exptl_crystal_density_diffrn 4.412
_exptl_crystal_density_method 'not measured'
_exptl_crystal_F_000 548
_exptl_crystal_size_max 0.14
_exptl_crystal_size_mid 0.05
_exptl_crystal_size_min 0.05
_refine_diff_density_max 0.636
_refine_diff_density_min -0.539
_refine_diff_density_rms 0.124
_refine_ls_abs_structure_details 'Flack H D (1983), Acta Cryst. A39, 876-881'
_refine_ls_abs_structure_Flack 0.49(5)
_refine_ls_extinction_coef 0.0049(7)
_refine_ls_extinction_method SHELXL
_refine_ls_goodness_of_fit_ref 1.279
_refine_ls_hydrogen_treatment undef
_refine_ls_matrix_type full
_refine_ls_number_parameters 59
_refine_ls_number_reflns 603
_refine_ls_number_restraints 0
_refine_ls_restrained_S_all 1.279
_refine_ls_R_factor_all 0.0215
_refine_ls_R_factor_gt 0.0197
_refine_ls_shift/su_max 0
_refine_ls_shift/su_mean 0
_refine_ls_structure_factor_coef Fsqd
_refine_ls_weighting_details 'calc w=1/[\s^2^(Fo^2^)+(0.0264P)^2^+1.2232P] where P=(Fo^2^+2Fc^2^)/3'
_refine_ls_weighting_scheme calc
_refine_ls_wR_factor_ref 0.0703
_reflns_number_gt 564
_reflns_number_total 603
_reflns_threshold_expression >2\s(I)
_cod_data_source_file cm500016z_si_002.cif
_cod_data_source_block mncati2o6
_cod_depositor_comments 'Adding full bibliography for 4001940.cif.'
_cod_database_code 4001940

loop_
_symmetry_equiv_pos_as_xyz
'x, y, z'
'-x, y, z'
'-x, -y, z'
'x, -y, z'
'-y, -x, z+1/2'
'y, -x, z+1/2'
'-y, x, z+1/2'
'y, x, z+1/2'

loop_
_atom_site_label
_atom_site_fract_x
_atom_site_fract_y
_atom_site_fract_z
_atom_site_U_iso_or_equiv
_atom_site_adp_type
_atom_site_calc_flag
_atom_site_refinement_flags
_atom_site_occupancy
_atom_site_type_symbol
O1 0.3025(5) 0.5 0.3015(7) 0.0078(8) Uani d S 1 O
O2 0.2952(5) 0 0.8246(6) 0.0068(8) Uani d S 1 O
O3 0.1976(5) 0 0.2318(6) 0.0071(8) Uani d S 1 O
O4 0.2111(5) 0.5 0.7040(6) 0.0071(8) Uani d S 1 O
O5 0.2005(4) 0.2992(4) 0.0158(6) 0.0083(5) Uani d . 1 O
Ca1 0.5 0.5 0.0496(3) 0.0064(5) Uani d S 1 Ca
Ca2 0 0 0 0.0098(6) Uani d S 1 Ca
Mn2 0 0.5 0.0740(4) 0.0100(4) Uani d S 1 Mn
Mn1 0 0.5 0.5208(3) 0.0103(4) Uani d S 1 Mn
Ti1 0.25653(9) 0.24524(9) 0.2821(4) 0.0046(2) Uani d . 1 Ti

loop_
_atom_site_aniso_label
_atom_site_aniso_U_11
_atom_site_aniso_U_22
_atom_site_aniso_U_33
_atom_site_aniso_U_12
_atom_site_aniso_U_13
_atom_site_aniso_U_23
O1 0.0087(17) 0.0047(15) 0.010(2) 0 0.0008(17) 0
O2 0.0077(15) 0.0052(15) 0.0074(19) 0 0.0014(16) 0
O3 0.0090(18) 0.0048(15) 0.007(2) 0 -0.0002(16) 0
O4 0.0065(15) 0.0051(15) 0.0098(18) 0 -0.0014(16) 0
O5 0.0096(15) 0.0105(14) 0.0049(9) 0.0013(9) 0.0008(10) -0.0008(10)
Ca1 0.0095(8) 0.0067(8) 0.0031(12) 0 0 0
Ca2 0.0057(8) 0.0158(9) 0.0079(15) 0 0 0
Mn2 0.0077(5) 0.0078(5) 0.0145(10) 0 0 0
Mn1 0.0107(8) 0.0114(8) 0.0087(8) 0 0 0
Ti1 0.0046(3) 0.0047(3) 0.0044(3) -0.00004(19) -0.0006(3) 0.0009(2)

loop_
_atom_type_symbol
_atom_type_description
_atom_type_scat_dispersion_real
_atom_type_scat_dispersion_imag
_atom_type_scat_source
Ca Ca 0.2262 0.3064 'International Tables Vol C Tables 4.2.6.8 and 6.1.1.4'
Mn Mn 0.3368 0.7283 'International Tables Vol C Tables 4.2.6.8 and 6.1.1.4'
O O 0.0106 0.006 'International Tables Vol C Tables 4.2.6.8 and 6.1.1.4'
Ti Ti 0.2776 0.4457 'International Tables Vol C Tables 4.2.6.8 and 6.1.1.4'

loop_
_geom_angle_atom_site_label_1
_geom_angle_atom_site_label_2
_geom_angle_atom_site_label_3
_geom_angle
_geom_angle_site_symmetry_1
_geom_angle_site_symmetry_3
Ti1 O1 Ti1 157.8(2) . 4_565
Ti1 O1 Ca1 99.72(15) . 5_665
Ti1 O1 Ca1 99.72(15) 4_565 5_665
Ti1 O1 Ca1 92.83(16) . .
Ti1 O1 Ca1 92.83(16) 4_565 .
Ca1 O1 Ca1 103.85(13) 5_665 .
Ti1 O2 Ti1 151.2(2) 6 8
Ti1 O2 Mn1 104.37(12) 6 5_655
Ti1 O2 Mn1 104.37(12) 8 5_655
Ti1 O2 Mn2 89.60(13) 6 5_655
Ti1 O2 Mn2 89.60(13) 8 5_655
Mn1 O2 Mn2 94.99(14) 5_655 5_655
Ti1 O2 Ca2 85.49(11) 6 1_556
Ti1 O2 Ca2 85.49(11) 8 1_556
Mn1 O2 Ca2 105.07(16) 5_655 1_556
Mn2 O2 Ca2 159.94(17) 5_655 1_556
Ti1 O3 Ti1 144.8(2) . 4
Ti1 O3 Ca2 107.36(13) . .
Ti1 O3 Ca2 107.36(13) 4 .
Ti1 O3 Ca2 88.63(15) . 5
Ti1 O3 Ca2 88.63(15) 4 5
Ca2 O3 Ca2 103.64(13) . 5
Ti1 O4 Ti1 141.2(3) 6_565 8
Ti1 O4 Mn1 107.48(12) 6_565 .
Ti1 O4 Mn1 107.48(12) 8 .
Ti1 O4 Ca1 91.61(11) 6_565 5_665
Ti1 O4 Ca1 91.61(11) 8 5_665
Mn1 O4 Ca1 110.50(19) . 5_665
Ti1 O5 Ti1 149.15(14) 8_554 .
Ti1 O5 Mn2 116.37(14) 8_554 .
Ti1 O5 Mn2 94.47(12) . .
Ti1 O5 Ca2 85.08(14) 8_554 .
Ti1 O5 Ca2 89.65(14) . .
Mn2 O5 Ca2 101.50(12) . .
Ti1 O5 Ca1 92.07(16) 8_554 .
Ti1 O5 Ca1 81.42(13) . .
Mn2 O5 Ca1 99.71(12) . .
Ca2 O5 Ca1 157.55(10) . .
O1 Ca1 O1 76.6(2) 7_654 5_664
O1 Ca1 O1 128.29(8) 7_654 2_655
O1 Ca1 O1 128.29(8) 5_664 2_655
O1 Ca1 O1 128.29(8) 7_654 .
O1 Ca1 O1 128.29(8) 5_664 .
O1 Ca1 O1 75.7(2) 2_655 .
O1 Ca1 O4 156.60(16) 7_654 5_664
O1 Ca1 O4 80.04(13) 5_664 5_664
O1 Ca1 O4 68.01(9) 2_655 5_664
O1 Ca1 O4 68.01(9) . 5_664
O1 Ca1 O4 80.04(13) 7_654 7_654
O1 Ca1 O4 156.60(16) 5_664 7_654
O1 Ca1 O4 68.01(9) 2_655 7_654
O1 Ca1 O4 68.01(9) . 7_654
O4 Ca1 O4 123.4(2) 5_664 7_654
O1 Ca1 O5 65.33(9) 7_654 .
O1 Ca1 O5 105.64(12) 5_664 .
O1 Ca1 O5 125.58(14) 2_655 .
O1 Ca1 O5 64.32(10) . .
O4 Ca1 O5 122.19(8) 5_664 .
O4 Ca1 O5 63.67(7) 7_654 .
O1 Ca1 O5 105.64(12) 7_654 3_665
O1 Ca1 O5 65.33(9) 5_664 3_665
O1 Ca1 O5 64.32(10) 2_655 3_665
O1 Ca1 O5 125.58(14) . 3_665
O4 Ca1 O5 63.67(7) 5_664 3_665
O4 Ca1 O5 122.19(8) 7_654 3_665
O5 Ca1 O5 169.2(2) . 3_665
O1 Ca1 O5 65.33(9) 7_654 2_655
O1 Ca1 O5 105.64(12) 5_664 2_655
O1 Ca1 O5 64.32(10) 2_655 2_655
O1 Ca1 O5 125.58(14) . 2_655
O4 Ca1 O5 122.19(8) 5_664 2_655
O4 Ca1 O5 63.67(7) 7_654 2_655
O5 Ca1 O5 111.56(11) . 2_655
O5 Ca1 O5 67.35(11) 3_665 2_655
O1 Ca1 O5 105.64(12) 7_654 4_565
O1 Ca1 O5 65.33(9) 5_664 4_565
O1 Ca1 O5 125.58(14) 2_655 4_565
O1 Ca1 O5 64.32(10) . 4_565
O4 Ca1 O5 63.67(7) 5_664 4_565
O4 Ca1 O5 122.19(8) 7_654 4_565
O5 Ca1 O5 67.35(11) . 4_565
O5 Ca1 O5 111.56(11) 3_665 4_565
O5 Ca1 O5 169.2(2) 2_655 4_565
O1 Ca1 Ti1 143.87(4) 7_654 3_665
O1 Ca1 Ti1 93.54(9) 5_664 3_665
O1 Ca1 Ti1 37.78(3) 2_655 3_665
O1 Ca1 Ti1 85.18(10) . 3_665
O4 Ca1 Ti1 37.57(4) 5_664 3_665
O4 Ca1 Ti1 105.50(10) 7_654 3_665
O5 Ca1 Ti1 149.49(12) . 3_665
O5 Ca1 Ti1 40.77(8) 3_665 3_665
O5 Ca1 Ti1 84.85(7) 2_655 3_665
O5 Ca1 Ti1 101.19(7) 4_565 3_665
O1 Ca1 Ti1 143.87(4) 7_654 4_565
O1 Ca1 Ti1 93.54(9) 5_664 4_565
O1 Ca1 Ti1 85.18(10) 2_655 4_565
O1 Ca1 Ti1 37.78(3) . 4_565
O4 Ca1 Ti1 37.57(4) 5_664 4_565
O4 Ca1 Ti1 105.50(10) 7_654 4_565
O5 Ca1 Ti1 84.85(7) . 4_565
O5 Ca1 Ti1 101.19(7) 3_665 4_565
O5 Ca1 Ti1 149.49(12) 2_655 4_565
O5 Ca1 Ti1 40.77(8) 4_565 4_565
Ti1 Ca1 Ti1 70.24(4) 3_665 4_565
O3 Ca2 O3 80.4(2) . 2
O3 Ca2 O3 128.07(8) . 5_554
O3 Ca2 O3 128.07(8) 2 5_554
O3 Ca2 O3 128.07(8) . 7_554
O3 Ca2 O3 128.07(8) 2 7_554
O3 Ca2 O3 72.31(18) 5_554 7_554
O3 Ca2 O2 161.13(15) . 2_554
O3 Ca2 O2 80.72(12) 2 2_554
O3 Ca2 O2 65.49(8) 5_554 2_554
O3 Ca2 O2 65.49(8) 7_554 2_554
O3 Ca2 O2 80.72(12) . 1_554
O3 Ca2 O2 161.13(15) 2 1_554
O3 Ca2 O2 65.49(8) 5_554 1_554
O3 Ca2 O2 65.49(8) 7_554 1_554
O2 Ca2 O2 118.16(18) 2_554 1_554
O3 Ca2 O5 108.98(11) . 3
O3 Ca2 O5 66.87(8) 2 3
O3 Ca2 O5 63.01(10) 5_554 3
O3 Ca2 O5 121.69(13) 7_554 3
O2 Ca2 O5 62.97(8) 2_554 3
O2 Ca2 O5 119.99(8) 1_554 3
O3 Ca2 O5 66.87(8) . .
O3 Ca2 O5 108.98(11) 2 .
O3 Ca2 O5 121.69(13) 5_554 .
O3 Ca2 O5 63.01(10) 7_554 .
O2 Ca2 O5 119.99(8) 2_554 .
O2 Ca2 O5 62.97(8) 1_554 .
O5 Ca2 O5 174.93(19) 3 .
O3 Ca2 O5 66.87(8) . 4
O3 Ca2 O5 108.98(11) 2 4
O3 Ca2 O5 63.01(10) 5_554 4
O3 Ca2 O5 121.69(13) 7_554 4
O2 Ca2 O5 119.99(8) 2_554 4
O2 Ca2 O5 62.97(8) 1_554 4
O5 Ca2 O5 67.58(11) 3 4
O5 Ca2 O5 112.17(11) . 4
O3 Ca2 O5 108.98(11) . 2
O3 Ca2 O5 66.87(8) 2 2
O3 Ca2 O5 121.69(13) 5_554 2
O3 Ca2 O5 63.01(10) 7_554 2
O2 Ca2 O5 62.97(8) 2_554 2
O2 Ca2 O5 119.99(8) 1_554 2
O5 Ca2 O5 112.17(11) 3 2
O5 Ca2 O5 67.58(11) . 2
O5 Ca2 O5 174.93(19) 4 2
O3 Ca2 Ti1 141.38(4) . 5_554
O3 Ca2 Ti1 91.30(9) 2 5_554
O3 Ca2 Ti1 38.04(4) 5_554 5_554
O3 Ca2 Ti1 86.42(10) 7_554 5_554
O2 Ca2 Ti1 39.24(3) 2_554 5_554
O2 Ca2 Ti1 103.51(8) 1_554 5_554
O5 Ca2 Ti1 35.56(8) 3 5_554
O5 Ca2 Ti1 149.33(12) . 5_554
O5 Ca2 Ti1 80.80(7) 4 5_554
O5 Ca2 Ti1 101.92(7) 2 5_554
O3 Ca2 Ti1 91.30(9) . 8_554
O3 Ca2 Ti1 141.38(4) 2 8_554
O3 Ca2 Ti1 86.42(10) 5_554 8_554
O3 Ca2 Ti1 38.04(4) 7_554 8_554
O2 Ca2 Ti1 103.51(8) 2_554 8_554
O2 Ca2 Ti1 39.24(3) 1_554 8_554
O5 Ca2 Ti1 149.33(12) 3 8_554
O5 Ca2 Ti1 35.56(8) . 8_554
O5 Ca2 Ti1 101.92(7) 4 8_554
O5 Ca2 Ti1 80.80(7) 2 8_554
Ti1 Ca2 Ti1 116.48(10) 5_554 8_554
O5 Mn2 O5 156.63(17) 2 4_565
O5 Mn2 O5 87.55(19) 2 .
O5 Mn2 O5 87.75(19) 4_565 .
O5 Mn2 O5 87.75(19) 2 3_565
O5 Mn2 O5 87.55(19) 4_565 3_565
O5 Mn2 O5 156.63(17) . 3_565
O5 Mn2 O2 126.42(10) 2 5_564
O5 Mn2 O2 73.80(11) 4_565 5_564
O5 Mn2 O2 126.42(10) . 5_564
O5 Mn2 O2 73.80(11) 3_565 5_564
O5 Mn2 O2 73.80(11) 2 7_554
O5 Mn2 O2 126.42(10) 4_565 7_554
O5 Mn2 O2 73.80(11) . 7_554
O5 Mn2 O2 126.42(10) 3_565 7_554
O2 Mn2 O2 78.05(18) 5_564 7_554
O5 Mn2 Ti1 161.56(10) 2 4_565
O5 Mn2 Ti1 41.81(9) 4_565 4_565
O5 Mn2 Ti1 95.71(9) . 4_565
O5 Mn2 Ti1 95.96(9) 3_565 4_565
O2 Mn2 Ti1 39.32(4) 5_564 4_565
O2 Mn2 Ti1 89.65(8) 7_554 4_565
O5 Mn2 Ti1 41.81(9) 2 2
O5 Mn2 Ti1 161.56(10) 4_565 2
O5 Mn2 Ti1 95.96(9) . 2
O5 Mn2 Ti1 95.71(9) 3_565 2
O2 Mn2 Ti1 89.65(8) 5_564 2
O2 Mn2 Ti1 39.32(4) 7_554 2
Ti1 Mn2 Ti1 119.75(9) 4_565 2
O5 Mn2 Ti1 95.71(9) 2 3_565
O5 Mn2 Ti1 95.96(9) 4_565 3_565
O5 Mn2 Ti1 161.56(10) . 3_565
O5 Mn2 Ti1 41.81(9) 3_565 3_565
O2 Mn2 Ti1 39.32(4) 5_564 3_565
O2 Mn2 Ti1 89.65(8) 7_554 3_565
Ti1 Mn2 Ti1 75.72(5) 4_565 3_565
Ti1 Mn2 Ti1 75.10(5) 2 3_565
O5 Mn2 Ti1 95.96(9) 2 .
O5 Mn2 Ti1 95.71(9) 4_565 .
O5 Mn2 Ti1 41.81(9) . .
O5 Mn2 Ti1 161.56(10) 3_565 .
O2 Mn2 Ti1 89.65(8) 5_564 .
O2 Mn2 Ti1 39.32(4) 7_554 .
Ti1 Mn2 Ti1 75.10(5) 4_565 .
Ti1 Mn2 Ti1 75.72(5) 2 .
Ti1 Mn2 Ti1 119.75(9) 3_565 .
O5 Mn2 Ca1 45.50(10) 2 1_455
O5 Mn2 Ca1 132.93(10) 4_565 1_455
O5 Mn2 Ca1 132.93(10) . 1_455
O5 Mn2 Ca1 45.50(10) 3_565 1_455
O2 Mn2 Ca1 92.19(4) 5_564 1_455
O2 Mn2 Ca1 92.19(4) 7_554 1_455
Ti1 Mn2 Ca1 129.62(5) 4_565 1_455
Ti1 Mn2 Ca1 53.96(3) 2 1_455
Ti1 Mn2 Ca1 53.96(3) 3_565 1_455
Ti1 Mn2 Ca1 129.62(5) . 1_455
O5 Mn2 Ca1 132.93(10) 2 .
O5 Mn2 Ca1 45.50(10) 4_565 .
O5 Mn2 Ca1 45.50(10) . .
O5 Mn2 Ca1 132.93(10) 3_565 .
O2 Mn2 Ca1 92.19(4) 5_564 .
O2 Mn2 Ca1 92.19(4) 7_554 .
Ti1 Mn2 Ca1 53.96(3) 4_565 .
Ti1 Mn2 Ca1 129.62(5) 2 .
Ti1 Mn2 Ca1 129.62(5) 3_565 .
Ti1 Mn2 Ca1 53.96(3) . .
Ca1 Mn2 Ca1 174.37(10) 1_455 .
O4 Mn1 O4 97.6(2) . 2
O4 Mn1 O2 117.23(6) . 7_554
O4 Mn1 O2 117.23(6) 2 7_554
O4 Mn1 O2 117.23(6) . 5_564
O4 Mn1 O2 117.23(6) 2 5_564
O2 Mn1 O2 92.0(2) 7_554 5_564
O4 Mn1 Ti1 144.042(19) . 2
O4 Mn1 Ti1 85.44(9) 2 2
O2 Mn1 Ti1 36.20(2) 7_554 2
O2 Mn1 Ti1 92.10(10) 5_564 2
O4 Mn1 Ti1 85.44(9) . 4_565
O4 Mn1 Ti1 144.042(19) 2 4_565
O2 Mn1 Ti1 92.10(10) 7_554 4_565
O2 Mn1 Ti1 36.20(2) 5_564 4_565
Ti1 Mn1 Ti1 112.68(7) 2 4_565
O4 Mn1 Ti1 85.44(9) . .
O4 Mn1 Ti1 144.04(2) 2 .
O2 Mn1 Ti1 36.20(2) 7_554 .
O2 Mn1 Ti1 92.10(10) 5_564 .
Ti1 Mn1 Ti1 72.40(4) 2 .
Ti1 Mn1 Ti1 71.82(4) 4_565 .
O4 Mn1 Ti1 144.04(2) . 3_565
O4 Mn1 Ti1 85.44(9) 2 3_565
O2 Mn1 Ti1 92.10(10) 7_554 3_565
O2 Mn1 Ti1 36.20(2) 5_564 3_565
Ti1 Mn1 Ti1 71.82(4) 2 3_565
Ti1 Mn1 Ti1 72.40(4) 4_565 3_565
Ti1 Mn1 Ti1 112.68(7) . 3_565
O4 Mn1 Ti1 34.52(3) . 6_565
O4 Mn1 Ti1 91.47(10) 2 6_565
O2 Mn1 Ti1 145.51(2) 7_554 6_565
O2 Mn1 Ti1 91.04(9) 5_564 6_565
Ti1 Mn1 Ti1 176.34(7) 2 6_565
Ti1 Mn1 Ti1 70.975(10) 4_565 6_565
Ti1 Mn1 Ti1 109.35(2) . 6_565
Ti1 Mn1 Ti1 109.92(2) 3_565 6_565
O4 Mn1 Ti1 34.52(3) . 8
O4 Mn1 Ti1 91.47(10) 2 8
O2 Mn1 Ti1 91.04(9) 7_554 8
O2 Mn1 Ti1 145.51(2) 5_564 8
Ti1 Mn1 Ti1 109.92(2) 2 8
Ti1 Mn1 Ti1 109.35(2) 4_565 8
Ti1 Mn1 Ti1 70.975(10) . 8
Ti1 Mn1 Ti1 176.34(7) 3_565 8
Ti1 Mn1 Ti1 68.16(4) 6_565 8
O4 Mn1 Ti1 91.47(10) . 5_565
O4 Mn1 Ti1 34.52(3) 2 5_565
O2 Mn1 Ti1 145.51(2) 7_554 5_565
O2 Mn1 Ti1 91.04(9) 5_564 5_565
Ti1 Mn1 Ti1 109.35(2) 2 5_565
Ti1 Mn1 Ti1 109.92(2) 4_565 5_565
Ti1 Mn1 Ti1 176.34(7) . 5_565
Ti1 Mn1 Ti1 70.975(10) 3_565 5_565
Ti1 Mn1 Ti1 68.72(4) 6_565 5_565
Ti1 Mn1 Ti1 105.37(7) 8 5_565
O4 Mn1 Ti1 91.47(10) . 7
O4 Mn1 Ti1 34.52(3) 2 7
O2 Mn1 Ti1 91.04(9) 7_554 7
O2 Mn1 Ti1 145.51(2) 5_564 7
Ti1 Mn1 Ti1 70.975(10) 2 7
Ti1 Mn1 Ti1 176.34(7) 4_565 7
Ti1 Mn1 Ti1 109.92(2) . 7
Ti1 Mn1 Ti1 109.35(2) 3_565 7
Ti1 Mn1 Ti1 105.37(7) 6_565 7
Ti1 Mn1 Ti1 68.72(4) 8 7
Ti1 Mn1 Ti1 68.16(4) 5_565 7
O5 Ti1 O3 93.18(18) 8 .
O5 Ti1 O4 96.07(16) 8 7_654
O3 Ti1 O4 91.72(16) . 7_654
O5 Ti1 O1 94.4(2) 8 .
O3 Ti1 O1 172.2(3) . .
O4 Ti1 O1 89.18(14) 7_654 .
O5 Ti1 O2 92.72(17) 8 7_554
O3 Ti1 O2 89.41(14) . 7_554
O4 Ti1 O2 171.1(2) 7_654 7_554
O1 Ti1 O2 88.52(15) . 7_554
O5 Ti1 O5 178.40(11) 8 .
O3 Ti1 O5 87.06(18) . .
O4 Ti1 O5 85.51(16) 7_654 .
O1 Ti1 O5 85.33(18) . .
O2 Ti1 O5 85.70(16) 7_554 .
O5 Ti1 Ca2 59.36(13) 8 5
O3 Ti1 Ca2 53.33(13) . 5
O4 Ti1 Ca2 131.48(11) 7_654 5
O1 Ti1 Ca2 130.22(16) . 5
O2 Ti1 Ca2 55.27(11) 7_554 5
O5 Ti1 Ca2 119.72(12) . 5
O5 Ti1 Mn2 134.81(10) 8 .
O3 Ti1 Mn2 109.97(13) . .
O4 Ti1 Mn2 120.43(14) 7_654 .
O1 Ti1 Mn2 63.16(13) . .
O2 Ti1 Mn2 51.09(11) 7_554 .
O5 Ti1 Mn2 43.72(8) . .
Ca2 Ti1 Mn2 104.19(3) 5 .
O5 Ti1 Ca1 123.07(13) 8 .
O3 Ti1 Ca1 126.62(16) . .
O4 Ti1 Ca1 50.82(11) 7_654 .
O1 Ti1 Ca1 49.39(14) . .
O2 Ti1 Ca1 122.23(12) 7_554 .
O5 Ti1 Ca1 57.81(11) . .
Ca2 Ti1 Ca1 177.13(6) 5 .
Mn2 Ti1 Ca1 73.04(3) . .
O5 Ti1 Mn1 71.03(9) 8 .
O3 Ti1 Mn1 122.20(12) . .
O4 Ti1 Mn1 143.48(12) 7_654 .
O1 Ti1 Mn1 59.16(13) . .
O2 Ti1 Mn1 39.42(12) 7_554 .
O5 Ti1 Mn1 107.51(8) . .
Ca2 Ti1 Mn1 71.93(4) 5 .
Mn2 Ti1 Mn1 63.78(4) . .
Ca1 Ti1 Mn1 107.08(3) . .
O5 Ti1 Mn1 112.63(9) 8 5_654
O3 Ti1 Mn1 58.06(12) . 5_654
O4 Ti1 Mn1 38.00(11) 7_654 5_654
O1 Ti1 Mn1 120.02(14) . 5_654
O2 Ti1 Mn1 138.36(13) 7_554 5_654
O5 Ti1 Mn1 68.83(9) . 5_654
Ca2 Ti1 Mn1 109.38(3) 5 5_654
Mn2 Ti1 Mn1 112.56(7) . 5_654
Ca1 Ti1 Mn1 71.44(4) . 5_654
Mn1 Ti1 Mn1 176.33(7) . 5_654
O5 Ti1 Ca1 54.65(12) 8 5_665
O3 Ti1 Ca1 142.43(14) . 5_665
O4 Ti1 Ca1 75.16(12) 7_654 5_665
O1 Ti1 Ca1 45.07(14) . 5_665
O2 Ti1 Ca1 108.94(13) 7_554 5_665
O5 Ti1 Ca1 125.67(11) . 5_665
Ca2 Ti1 Ca1 110.76(8) 5 5_665
Mn2 Ti1 Ca1 106.97(3) . 5_665
Ca1 Ti1 Ca1 71.065(19) . 5_665
Mn1 Ti1 Ca1 69.54(4) . 5_665
Mn1 Ti1 Ca1 112.65(2) 5_654 5_665

loop_
_geom_bond_atom_site_label_1
_geom_bond_atom_site_label_2
_geom_bond_site_symmetry_2
_geom_bond_distance
O1 Ti1 . 1.9568(10)
O1 Ti1 4_565 1.9568(10)
O1 Ca1 5_665 2.403(5)
O1 Ca1 . 2.425(5)
O2 Ti1 6 1.9963(12)
O2 Ti1 8 1.9963(12)
O2 Mn1 5_655 2.146(4)
O2 Mn2 5_655 2.452(4)
O2 Ca2 1_556 2.594(4)
O3 Ti1 . 1.9392(14)
O3 Ti1 4 1.9392(14)
O3 Ca2 . 2.307(4)
O3 Ca2 5 2.524(4)
O4 Ti1 6_565 1.9458(17)
O4 Ti1 8 1.9458(17)
O4 Mn1 . 2.114(4)
O4 Ca1 5_665 2.474(4)
O5 Ti1 8_554 1.837(4)
O5 Ti1 . 2.107(4)
O5 Mn2 . 2.184(3)
O5 Ca2 . 2.717(4)
O5 Ca1 . 2.730(4)
Ca1 O1 7_654 2.403(5)
Ca1 O1 5_664 2.403(5)
Ca1 O1 2_655 2.425(5)
Ca1 O4 5_664 2.474(4)
Ca1 O4 7_654 2.474(4)
Ca1 O5 3_665 2.730(4)
Ca1 O5 2_655 2.730(4)
Ca1 O5 4_565 2.730(4)
Ca1 Ti1 3_665 3.1901(16)
Ca1 Ti1 4_565 3.1901(16)
Ca2 O3 2 2.307(4)
Ca2 O3 5_554 2.524(4)
Ca2 O3 7_554 2.524(4)
Ca2 O2 2_554 2.594(4)
Ca2 O2 1_554 2.594(4)
Ca2 O5 3 2.717(4)
Ca2 O5 4 2.717(4)
Ca2 O5 2 2.717(4)
Ca2 Ti1 5_554 3.1463(17)
Ca2 Ti1 8_554 3.1463(17)
Mn2 O5 2 2.184(3)
Mn2 O5 4_565 2.184(3)
Mn2 O5 3_565 2.184(3)
Mn2 O2 5_564 2.452(4)
Mn2 O2 7_554 2.452(4)
Mn2 Ti1 4_565 3.1507(15)
Mn2 Ti1 2 3.1507(15)
Mn2 Ti1 3_565 3.1507(15)
Mn2 Ti1 . 3.1507(15)
Mn2 Ca1 1_455 3.7734(4)
Mn1 O4 2 2.114(4)
Mn1 O2 7_554 2.146(4)
Mn1 O2 5_564 2.146(4)
Mn1 Ti1 2 3.2740(16)
Mn1 Ti1 4_565 3.2740(16)
Mn1 Ti1 . 3.2740(15)
Mn1 Ti1 3_565 3.2740(15)
Mn1 Ti1 6_565 3.2752(17)
Mn1 Ti1 8 3.2752(17)
Mn1 Ti1 5_565 3.2752(17)
Mn1 Ti1 7 3.2752(17)
Ti1 O5 8 1.837(4)
Ti1 O4 7_654 1.9458(17)
Ti1 O2 7_554 1.9963(12)
Ti1 Ca2 5 3.1463(17)
Ti1 Mn1 5_654 3.2752(17)
Ti1 Ca1 5_665 3.3451(19)
